data_4345412
loop_
_publ_author_name
'Thu\'ery, Pierre'
'Harrowfield, Jack'

_publ_section_title
;
 Coordination Polymers and Cage-Containing Frameworks in Uranyl Ion
 Complexes with rac- and (1R,2R)-trans-1,2-Cyclohexanedicarboxylates:
 Consequences of Chirality.
;
_journal_issue 3
_journal_name_full 'Inorganic chemistry'
_journal_page_first 1455
_journal_page_last 1469
_journal_paper_doi 10.1021/acs.inorgchem.6b02537
_journal_volume 56
_journal_year 2017
_chemical_formula_sum 'C12 H18 O7 U'
_chemical_formula_weight 512.29
_space_group_crystal_system monoclinic
_space_group_IT_number 14
_space_group_name_Hall '-P 2ybc'
_space_group_name_H-M_alt 'P 1 21/c 1'
_symmetry_space_group_name_Hall '-P 2ybc'
_symmetry_space_group_name_H-M 'P 1 21/c 1'
_atom_sites_solution_hydrogens geom
_audit_creation_method SHELXL-2014
_cell_angle_alpha 90
_cell_angle_beta 103.489(4)
_cell_angle_gamma 90
_cell_formula_units_Z 4
_cell_length_a 10.6489(8)
_cell_length_b 11.2476(8)
_cell_length_c 12.7554(6)
_cell_measurement_reflns_used 47809
_cell_measurement_temperature 150(2)
_cell_measurement_theta_max 25.68
_cell_measurement_theta_min 2.67
_cell_volume 1485.63(17)
_computing_cell_refinement 'HKL2000 (Otwinowski & Minor, 1997)'
_computing_data_collection 'COLLECT (Nonius, 1998)'
_computing_data_reduction 'HKL2000 (Otwinowski & Minor, 1997)'
_computing_molecular_graphics 'SHELXTL (Sheldrick, 2008)'
_computing_publication_material 'SHELXTL (Sheldrick, 2008); PLATON (Spek, 2003)'
_computing_structure_refinement 'SHELXL (Sheldrick, 2015)'
_computing_structure_solution 'SHELXT (Sheldrick, 2015)'
_diffrn_ambient_temperature 150(2)
_diffrn_measured_fraction_theta_full 0.999
_diffrn_measured_fraction_theta_max 0.999
_diffrn_measurement_device_type 'Nonius Kappa-CCD area-detector diffractometer'
_diffrn_measurement_method 'two \f and six \w scans with 2\% steps (457 frames)'
_diffrn_radiation_monochromator graphite
_diffrn_radiation_source 'fine-focus sealed tube'
_diffrn_radiation_type MoK\a
_diffrn_radiation_wavelength 0.71073
_diffrn_reflns_av_R_equivalents 0.0333
_diffrn_reflns_av_unetI/netI 0.0358
_diffrn_reflns_Laue_measured_fraction_full 0.999
_diffrn_reflns_Laue_measured_fraction_max 0.999
_diffrn_reflns_limit_h_max 12
_diffrn_reflns_limit_h_min -12
_diffrn_reflns_limit_k_max 13
_diffrn_reflns_limit_k_min -13
_diffrn_reflns_limit_l_max 15
_diffrn_reflns_limit_l_min -15
_diffrn_reflns_number 47809
_diffrn_reflns_point_group_measured_fraction_full 0.999
_diffrn_reflns_point_group_measured_fraction_max 0.999
_diffrn_reflns_theta_full 25.242
_diffrn_reflns_theta_max 25.680
_diffrn_reflns_theta_min 2.674
_diffrn_standards_decay_% 0
_diffrn_standards_interval_time 0
_diffrn_standards_number 0
_exptl_absorpt_coefficient_mu 10.952
_exptl_absorpt_correction_T_max 0.334
_exptl_absorpt_correction_T_min 0.156
_exptl_absorpt_correction_type multi-scan
_exptl_absorpt_process_details 'SCALEPACK (Otwinowski & Minor, 1997)'
_exptl_crystal_colour 'translucent light yellow'
_exptl_crystal_density_diffrn 2.290
_exptl_crystal_description platelet
_exptl_crystal_F_000 952
_exptl_crystal_size_max 0.17
_exptl_crystal_size_mid 0.15
_exptl_crystal_size_min 0.10
_refine_diff_density_max 0.852
_refine_diff_density_min -1.427
_refine_diff_density_rms 0.147
_refine_ls_extinction_method none
_refine_ls_goodness_of_fit_ref 1.057
_refine_ls_hydrogen_treatment constr
_refine_ls_matrix_type full
_refine_ls_number_parameters 181
_refine_ls_number_reflns 2815
_refine_ls_number_restraints 0
_refine_ls_restrained_S_all 1.057
_refine_ls_R_factor_all 0.0339
_refine_ls_R_factor_gt 0.0265
_refine_ls_shift/su_max 0.001
_refine_ls_shift/su_mean 0.000
_refine_ls_structure_factor_coef Fsqd
_refine_ls_weighting_details 'w=1/[\s^2^(Fo^2^)+(0.0258P)^2^+2.9762P] where P=(Fo^2^+2Fc^2^)/3'
_refine_ls_weighting_scheme calc
_refine_ls_wR_factor_gt 0.0605
_refine_ls_wR_factor_ref 0.0626
_reflns_Friedel_coverage 0.000
_reflns_number_gt 2489
_reflns_number_total 2815
_reflns_threshold_expression 'I > 2\s(I)'
_cod_data_source_file ic6b02537_si_002.cif
_cod_data_source_block 2
_cod_database_code 4345412
_shelx_space_group_comment
;
The symmetry employed for this shelxl refinement is uniquely defined
by the following loop, which should always be used as a source of
symmetry information in preference to the above space-group names.
They are only intended as comments.
;
_shelxl_version_number 2014-3

loop_
_space_group_symop_operation_xyz
'x, y, z'
'-x, y+1/2, -z+1/2'
'-x, -y, -z'
'x, -y-1/2, z-1/2'

loop_
_atom_site_label
_atom_site_type_symbol
_atom_site_fract_x
_atom_site_fract_y
_atom_site_fract_z
_atom_site_U_iso_or_equiv
_atom_site_adp_type
_atom_site_occupancy
_atom_site_site_symmetry_order
_atom_site_calc_flag
_atom_site_refinement_flags_posn
_atom_site_refinement_flags_adp
U1 U 0.45061(2) 0.92119(2) 0.18410(2) 0.03403(9) Uani 1 1 d . .
O1 O 0.5330(4) 0.7934(4) 0.1564(3) 0.0457(9) Uani 1 1 d . .
O2 O 0.3705(4) 1.0502(4) 0.2136(3) 0.0462(9) Uani 1 1 d . .
O3 O 0.3559(4) 0.8151(3) 0.3141(3) 0.0419(9) Uani 1 1 d . .
O4 O 0.2521(3) 0.8026(4) 0.1439(3) 0.0434(9) Uani 1 1 d . .
O5 O 0.3652(4) 0.5455(4) 0.5042(3) 0.0524(11) Uani 1 1 d . .
O6 O 0.3688(4) 0.5415(4) 0.3330(3) 0.0440(9) Uani 1 1 d . .
O7 O 0.5971(4) 0.9247(3) 0.3631(3) 0.0412(9) Uani 1 1 d . .
C1 C 0.1604(5) 0.6962(5) 0.2710(4) 0.0351(11) Uani 1 1 d . .
H1 H 0.1457 0.6263 0.2212 0.042 Uiso 1 1 calc R U
C2 C 0.1997(5) 0.6510(5) 0.3855(4) 0.0351(11) Uani 1 1 d . .
H2 H 0.2180 0.7218 0.4341 0.042 Uiso 1 1 calc R U
C3 C 0.0877(5) 0.5813(5) 0.4152(5) 0.0489(15) Uani 1 1 d . .
H3A H 0.0676 0.5100 0.3688 0.059 Uiso 1 1 calc R U
H3B H 0.1139 0.5546 0.4911 0.059 Uiso 1 1 calc R U
C4 C -0.0335(6) 0.6608(8) 0.3998(5) 0.066(2) Uani 1 1 d . .
H4A H -0.1046 0.6156 0.4192 0.079 Uiso 1 1 calc R U
H4B H -0.0144 0.7307 0.4480 0.079 Uiso 1 1 calc R U
C5 C -0.0744(6) 0.7015(7) 0.2843(5) 0.0596(18) Uani 1 1 d . .
H5A H -0.1516 0.7529 0.2752 0.071 Uiso 1 1 calc R U
H5B H -0.0978 0.6315 0.2366 0.071 Uiso 1 1 calc R U
C6 C 0.0336(5) 0.7698(5) 0.2520(4) 0.0415(13) Uani 1 1 d . .
H6A H 0.0501 0.8443 0.2943 0.050 Uiso 1 1 calc R U
H6B H 0.0064 0.7915 0.1748 0.050 Uiso 1 1 calc R U
C7 C 0.2628(5) 0.7751(5) 0.2416(4) 0.0364(11) Uani 1 1 d . .
C8 C 0.3197(5) 0.5754(4) 0.4070(4) 0.0312(11) Uani 1 1 d . .
C9 C 0.6464(6) 1.0272(6) 0.4285(4) 0.0523(16) Uani 1 1 d . .
H9A H 0.5826 1.0566 0.4677 0.063 Uiso 1 1 calc R U
H9B H 0.6681 1.0923 0.3836 0.063 Uiso 1 1 calc R U
C10 C 0.7635(9) 0.9818(8) 0.5043(7) 0.100(3) Uani 1 1 d . .
H10A H 0.7794 1.0259 0.5733 0.120 Uiso 1 1 calc R U
H10B H 0.8400 0.9904 0.4732 0.120 Uiso 1 1 calc R U
C11 C 0.7372(7) 0.8547(7) 0.5212(6) 0.072(2) Uani 1 1 d . .
H11A H 0.8175 0.8073 0.5309 0.087 Uiso 1 1 calc R U
H11B H 0.7019 0.8448 0.5859 0.087 Uiso 1 1 calc R U
C12 C 0.6425(6) 0.8162(6) 0.4241(4) 0.0507(15) Uani 1 1 d . .
H12A H 0.6831 0.7618 0.3807 0.061 Uiso 1 1 calc R U
H12B H 0.5696 0.7743 0.4439 0.061 Uiso 1 1 calc R U

loop_
_atom_site_aniso_label
_atom_site_aniso_U_11
_atom_site_aniso_U_22
_atom_site_aniso_U_33
_atom_site_aniso_U_23
_atom_site_aniso_U_13
_atom_site_aniso_U_12
U1 0.03944(13) 0.03297(14) 0.02875(12) 0.00175(7) 0.00610(8) -0.00872(8)
O1 0.049(2) 0.041(2) 0.050(2) -0.0070(17) 0.0167(18) -0.0035(18)
O2 0.053(2) 0.040(2) 0.044(2) 0.0035(17) 0.0094(18) 0.0004(18)
O3 0.046(2) 0.047(2) 0.0332(19) 0.0084(16) 0.0102(16) -0.0110(18)
O4 0.040(2) 0.050(2) 0.037(2) 0.0044(17) 0.0044(15) -0.0122(18)
O5 0.055(3) 0.068(3) 0.031(2) -0.0057(18) 0.0052(17) 0.026(2)
O6 0.051(2) 0.048(2) 0.0311(19) -0.0015(16) 0.0056(16) 0.0222(19)
O7 0.051(2) 0.039(2) 0.0284(18) 0.0029(15) -0.0012(16) -0.0091(17)
C1 0.033(3) 0.035(3) 0.037(3) 0.004(2) 0.007(2) 0.001(2)
C2 0.033(3) 0.035(3) 0.037(3) 0.005(2) 0.008(2) 0.001(2)
C3 0.039(3) 0.055(4) 0.051(3) 0.023(3) 0.008(2) -0.006(3)
C4 0.038(3) 0.098(6) 0.061(4) 0.025(4) 0.012(3) 0.001(4)
C5 0.033(3) 0.082(5) 0.060(4) 0.024(3) 0.006(3) -0.001(3)
C6 0.036(3) 0.046(3) 0.041(3) 0.010(2) 0.007(2) 0.004(2)
C7 0.038(3) 0.032(3) 0.039(3) 0.001(2) 0.009(2) -0.002(2)
C8 0.038(3) 0.025(3) 0.029(2) -0.0008(19) 0.005(2) 0.003(2)
C9 0.067(4) 0.046(4) 0.038(3) -0.005(3) 0.002(3) -0.010(3)
C10 0.115(8) 0.077(7) 0.080(6) -0.003(5) -0.034(5) -0.015(6)
C11 0.071(5) 0.071(6) 0.064(4) -0.003(4) -0.008(3) 0.004(4)
C12 0.058(4) 0.043(4) 0.046(3) 0.003(3) 0.001(3) 0.006(3)

loop_
_atom_type_symbol
_atom_type_description
_atom_type_scat_dispersion_real
_atom_type_scat_dispersion_imag
_atom_type_scat_source
C C 0.0033 0.0016 'International Tables Vol C Tables 4.2.6.8 and 6.1.1.4'
H H 0.0000 0.0000 'International Tables Vol C Tables 4.2.6.8 and 6.1.1.4'
O O 0.0106 0.0060 'International Tables Vol C Tables 4.2.6.8 and 6.1.1.4'
U U -9.6767 9.6646 'International Tables Vol C Tables 4.2.6.8 and 6.1.1.4'

loop_
_geom_angle_atom_site_label_1
_geom_angle_atom_site_label_2
_geom_angle_atom_site_label_3
_geom_angle
_geom_angle_site_symmetry_1
_geom_angle_site_symmetry_3
O1 U1 O2 178.99(18) . .
O1 U1 O5 91.85(17) . 4_575
O2 U1 O5 88.87(17) . 4_575
O1 U1 O6 89.71(16) . 2_655
O2 U1 O6 89.61(16) . 2_655
O5 U1 O6 87.50(12) 4_575 2_655
O1 U1 O3 92.37(15) . .
O2 U1 O3 87.73(16) . .
O5 U1 O3 128.93(13) 4_575 .
O6 U1 O3 143.38(12) 2_655 .
O1 U1 O7 87.80(15) . .
O2 U1 O7 91.30(15) . .
O5 U1 O7 161.60(13) 4_575 .
O6 U1 O7 74.10(12) 2_655 .
O3 U1 O7 69.46(12) . .
O1 U1 O4 87.67(16) . .
O2 U1 O4 93.19(17) . .
O5 U1 O4 76.00(12) 4_575 .
O6 U1 O4 163.19(11) 2_655 .
O3 U1 O4 53.38(11) . .
O7 U1 O4 122.35(12) . .
C7 O3 U1 93.1(3) . .
C7 O4 U1 93.0(3) . .
C8 O5 U1 155.2(4) . 4_576
C8 O6 U1 136.9(3) . 2_645
C9 O7 C12 109.0(4) . .
C9 O7 U1 128.1(3) . .
C12 O7 U1 122.8(3) . .
C2 C1 C7 112.5(4) . .
C2 C1 C6 111.4(4) . .
C7 C1 C6 107.3(4) . .
C2 C1 H1 108.5 . .
C7 C1 H1 108.5 . .
C6 C1 H1 108.5 . .
C8 C2 C1 113.5(4) . .
C8 C2 C3 109.8(4) . .
C1 C2 C3 110.6(4) . .
C8 C2 H2 107.6 . .
C1 C2 H2 107.6 . .
C3 C2 H2 107.6 . .
C4 C3 C2 110.2(5) . .
C4 C3 H3A 109.6 . .
C2 C3 H3A 109.6 . .
C4 C3 H3B 109.6 . .
C2 C3 H3B 109.6 . .
H3A C3 H3B 108.1 . .
C5 C4 C3 110.0(6) . .
C5 C4 H4A 109.7 . .
C3 C4 H4A 109.7 . .
C5 C4 H4B 109.7 . .
C3 C4 H4B 109.7 . .
H4A C4 H4B 108.2 . .
C4 C5 C6 110.8(5) . .
C4 C5 H5A 109.5 . .
C6 C5 H5A 109.5 . .
C4 C5 H5B 109.5 . .
C6 C5 H5B 109.5 . .
H5A C5 H5B 108.1 . .
C5 C6 C1 111.9(5) . .
C5 C6 H6A 109.2 . .
C1 C6 H6A 109.2 . .
C5 C6 H6B 109.2 . .
C1 C6 H6B 109.2 . .
H6A C6 H6B 107.9 . .
O4 C7 O3 120.5(5) . .
O4 C7 C1 118.8(4) . .
O3 C7 C1 120.7(4) . .
O6 C8 O5 122.0(5) . .
O6 C8 C2 121.7(4) . .
O5 C8 C2 116.3(4) . .
O7 C9 C10 103.8(6) . .
O7 C9 H9A 111.0 . .
C10 C9 H9A 111.0 . .
O7 C9 H9B 111.0 . .
C10 C9 H9B 111.0 . .
H9A C9 H9B 109.0 . .
C9 C10 C11 105.6(6) . .
C9 C10 H10A 110.6 . .
C11 C10 H10A 110.6 . .
C9 C10 H10B 110.6 . .
C11 C10 H10B 110.6 . .
H10A C10 H10B 108.8 . .
C12 C11 C10 106.1(6) . .
C12 C11 H11A 110.5 . .
C10 C11 H11A 110.5 . .
C12 C11 H11B 110.5 . .
C10 C11 H11B 110.5 . .
H11A C11 H11B 108.7 . .
O7 C12 C11 106.2(5) . .
O7 C12 H12A 110.5 . .
C11 C12 H12A 110.5 . .
O7 C12 H12B 110.5 . .
C11 C12 H12B 110.5 . .
H12A C12 H12B 108.7 . .

loop_
_geom_bond_atom_site_label_1
_geom_bond_atom_site_label_2
_geom_bond_distance
_geom_bond_site_symmetry_2
U1 O1 1.762(4) .
U1 O2 1.767(4) .
U1 O5 2.293(4) 4_575
U1 O6 2.403(4) 2_655
U1 O3 2.443(3) .
U1 O7 2.447(3) .
U1 O4 2.451(4) .
O3 C7 1.270(6) .
O4 C7 1.262(6) .
O5 C8 1.267(6) .
O5 U1 2.293(4) 4_576
O6 C8 1.242(6) .
O6 U1 2.403(4) 2_645
O7 C9 1.448(7) .
O7 C12 1.467(7) .
C1 C2 1.510(7) .
C1 C7 1.519(7) .
C1 C6 1.554(7) .
C1 H1 1.0000 .
C2 C8 1.506(7) .
C2 C3 1.546(7) .
C2 H2 1.0000 .
C3 C4 1.544(9) .
C3 H3A 0.9900 .
C3 H3B 0.9900 .
C4 C5 1.507(8) .
C4 H4A 0.9900 .
C4 H4B 0.9900 .
C5 C6 1.518(8) .
C5 H5A 0.9900 .
C5 H5B 0.9900 .
C6 H6A 0.9900 .
C6 H6B 0.9900 .
C9 C10 1.478(10) .
C9 H9A 0.9900 .
C9 H9B 0.9900 .
C10 C11 1.483(12) .
C10 H10A 0.9900 .
C10 H10B 0.9900 .
C11 C12 1.468(8) .
C11 H11A 0.9900 .
C11 H11B 0.9900 .
C12 H12A 0.9900 .
C12 H12B 0.9900 .
